data_7026111
loop_
_publ_author_name
'Durran, Sean E.'
'Elsegood, Mark R. J.'
'Hammond, Shelly R.'
'Smith, Martin B.'

_publ_section_title
;
 Flexible kappa4-PNN'O-tetradentate ligands: synthesis, complexation and
 structural studies.
;
_journal_issue 30
_journal_name_full 'Dalton transactions (Cambridge, England : 2003)'
_journal_page_first 7136
_journal_page_last 7146
_journal_paper_doi 10.1039/c0dt00200c
_journal_volume 39
_journal_year 2010
_chemical_absolute_configuration ad
_chemical_formula_moiety 'C29 H25 N2 O2 P Pt, C1 H1 Cl3'
_chemical_formula_sum 'C30 H26 Cl3 N2 O2 P Pt'
_chemical_formula_weight 778.94
_chemical_name_systematic
;
?
;
_space_group_IT_number 33
_symmetry_cell_setting orthorhombic
_symmetry_space_group_name_Hall 'P 2c -2n'
_symmetry_space_group_name_H-M 'P n a 21'
_atom_sites_solution_hydrogens geom
_atom_sites_solution_primary heavy
_atom_sites_solution_secondary difmap
_audit_creation_method SHELXL-97
_cell_angle_alpha 90.00
_cell_angle_beta 90.00
_cell_angle_gamma 90.00
_cell_formula_units_Z 4
_cell_length_a 18.5242(8)
_cell_length_b 17.4935(8)
_cell_length_c 9.2080(4)
_cell_measurement_reflns_used 10612
_cell_measurement_temperature 150(2)
_cell_measurement_theta_max 28.63
_cell_measurement_theta_min 2.33
_cell_volume 2983.9(2)
_computing_cell_refinement 'Bruker SAINT'
_computing_data_collection 'Bruker SMART'
_computing_data_reduction 'Bruker SAINT'
_computing_molecular_graphics 'Bruker SHELXTL'
_computing_publication_material 'Bruker SHELXTL and local programs'
_computing_structure_refinement 'SHELXL-97 (Sheldrick, 2008)'
_computing_structure_solution 'SHELXS-97 (Sheldrick, 2008)'
_diffrn_ambient_temperature 150(2)
_diffrn_measured_fraction_theta_full 1.000
_diffrn_measured_fraction_theta_max 1.000
_diffrn_measurement_device_type 'Bruker SMART 1000 CCD diffractometer'
_diffrn_measurement_method '\w rotation with narrow frames'
_diffrn_radiation_monochromator graphite
_diffrn_radiation_source 'sealed tube'
_diffrn_radiation_type MoK\a
_diffrn_radiation_wavelength 0.71073
_diffrn_reflns_av_R_equivalents 0.0350
_diffrn_reflns_av_sigmaI/netI 0.0462
_diffrn_reflns_limit_h_max 24
_diffrn_reflns_limit_h_min -23
_diffrn_reflns_limit_k_max 22
_diffrn_reflns_limit_k_min -22
_diffrn_reflns_limit_l_max 11
_diffrn_reflns_limit_l_min -11
_diffrn_reflns_number 25028
_diffrn_reflns_theta_full 26.00
_diffrn_reflns_theta_max 27.49
_diffrn_reflns_theta_min 1.60
_diffrn_standards_decay_% 0
_diffrn_standards_number 0
_exptl_absorpt_coefficient_mu 5.055
_exptl_absorpt_correction_T_max 0.632
_exptl_absorpt_correction_T_min 0.175
_exptl_absorpt_correction_type multi-scan
_exptl_absorpt_process_details 'SADABS v2.10 (Sheldrick, 2003)'
_exptl_crystal_colour yellow
_exptl_crystal_density_diffrn 1.734
_exptl_crystal_density_method 'not measured'
_exptl_crystal_description plate
_exptl_crystal_F_000 1520
_exptl_crystal_size_max 0.53
_exptl_crystal_size_mid 0.13
_exptl_crystal_size_min 0.10
_refine_diff_density_max 1.956
_refine_diff_density_min -1.482
_refine_diff_density_rms 0.128
_refine_ls_abs_structure_details 'Flack H D (1983), Acta Cryst. A39, 876-881, 3115 Friedel pairs'
_refine_ls_abs_structure_Flack -0.025(8)
_refine_ls_extinction_method none
_refine_ls_goodness_of_fit_ref 1.070
_refine_ls_hydrogen_treatment constr
_refine_ls_matrix_type full
_refine_ls_number_parameters 353
_refine_ls_number_reflns 6745
_refine_ls_number_restraints 1
_refine_ls_restrained_S_all 1.070
_refine_ls_R_factor_all 0.0508
_refine_ls_R_factor_gt 0.0324
_refine_ls_shift/su_max 0.002
_refine_ls_shift/su_mean 0.000
_refine_ls_structure_factor_coef Fsqd
_refine_ls_weighting_details 'calc w=1/[\s^2^(Fo^2^)+(0.0180P)^2^+9.0106P] where P=(Fo^2^+2Fc^2^)/3'
_refine_ls_weighting_scheme calc
_refine_ls_wR_factor_gt 0.0661
_refine_ls_wR_factor_ref 0.0752
_reflns_number_gt 5392
_reflns_number_total 6745
_reflns_threshold_expression I>2\s(I)
_cod_data_source_file c0dt00200c.txt
_cod_data_source_block 11d
_cod_original_sg_symbol_H-M Pna2(1)
_cod_database_code 7026111

loop_
_symmetry_equiv_pos_as_xyz
'x, y, z'
'-x, -y, z+1/2'
'x+1/2, -y+1/2, z'
'-x+1/2, y+1/2, z+1/2'

loop_
_atom_site_label
_atom_site_type_symbol
_atom_site_fract_x
_atom_site_fract_y
_atom_site_fract_z
_atom_site_U_iso_or_equiv
_atom_site_adp_type
_atom_site_occupancy
_atom_site_symmetry_multiplicity
_atom_site_calc_flag
_atom_site_refinement_flags
Pt1 Pt 0.472269(10) 0.850543(10) 0.76550(4) 0.02354(6) Uani 1 1 d .
P1 P 0.54061(8) 0.74747(9) 0.73704(19) 0.0257(5) Uani 1 1 d .
N1 N 0.5256(3) 0.8860(3) 0.9383(6) 0.0241(11) Uani 1 1 d .
N2 N 0.4138(3) 0.9454(3) 0.7990(6) 0.0295(15) Uani 1 1 d .
O2 O 0.4169(3) 0.8207(3) 0.5914(5) 0.0366(12) Uani 1 1 d .
C1 C 0.6292(3) 0.7590(4) 0.8171(7) 0.0248(14) Uani 1 1 d .
C2 C 0.6856(3) 0.7113(3) 0.7734(12) 0.0282(12) Uani 1 1 d .
H2 H 0.6786 0.6764 0.6956 0.034 Uiso 1 1 calc R
C3 C 0.7530(4) 0.7148(4) 0.8441(8) 0.0325(16) Uani 1 1 d .
H3 H 0.7910 0.6817 0.8151 0.039 Uiso 1 1 calc R
C4 C 0.7635(4) 0.7661(4) 0.9548(8) 0.0316(16) Uani 1 1 d .
H4 H 0.8086 0.7674 1.0038 0.038 Uiso 1 1 calc R
C5 C 0.7094(4) 0.8158(4) 0.9959(8) 0.0288(14) Uani 1 1 d .
H5 H 0.7181 0.8519 1.0709 0.035 Uiso 1 1 calc R
C6 C 0.6411(4) 0.8136(4) 0.9277(7) 0.0244(13) Uani 1 1 d .
C7 C 0.5893(4) 0.8692(4) 0.9838(7) 0.0259(14) Uani 1 1 d .
H7 H 0.6050 0.8972 1.0664 0.031 Uiso 1 1 calc R
C8 C 0.4823(4) 0.9421(4) 1.0241(7) 0.0309(15) Uani 1 1 d .
H8 H 0.5154 0.9739 1.0849 0.037 Uiso 1 1 calc R
C9 C 0.4312(4) 0.8985(5) 1.1219(8) 0.0409(19) Uani 1 1 d .
H9A H 0.3937 0.8742 1.0629 0.061 Uiso 1 1 calc R
H9B H 0.4088 0.9338 1.1911 0.061 Uiso 1 1 calc R
H9C H 0.4582 0.8592 1.1750 0.061 Uiso 1 1 calc R
C10 C 0.4430(4) 0.9931(4) 0.9173(8) 0.0336(16) Uani 1 1 d .
H10A H 0.4033 1.0203 0.9670 0.040 Uiso 1 1 calc R
H10B H 0.4768 1.0315 0.8771 0.040 Uiso 1 1 calc R
C11 C 0.3603(4) 0.9742(4) 0.7184(7) 0.0291(16) Uani 1 1 d .
O1 O 0.3358(2) 1.0405(2) 0.7406(6) 0.0322(14) Uani 1 1 d .
C12 C 0.3297(4) 0.9276(4) 0.5975(7) 0.0278(14) Uani 1 1 d .
C13 C 0.3586(4) 0.8581(4) 0.5424(7) 0.0280(14) Uani 1 1 d .
C14 C 0.3239(4) 0.8225(4) 0.4241(8) 0.0345(16) Uani 1 1 d .
H14 H 0.3439 0.7767 0.3858 0.041 Uiso 1 1 calc R
C15 C 0.2628(4) 0.8515(4) 0.3626(8) 0.0386(17) Uani 1 1 d .
H15 H 0.2403 0.8257 0.2838 0.046 Uiso 1 1 calc R
C16 C 0.2335(4) 0.9190(5) 0.4162(9) 0.0403(18) Uani 1 1 d .
H16 H 0.1909 0.9395 0.3742 0.048 Uiso 1 1 calc R
C17 C 0.2666(4) 0.9562(4) 0.5308(8) 0.0362(17) Uani 1 1 d .
H17 H 0.2461 1.0025 0.5658 0.043 Uiso 1 1 calc R
C18 C 0.5026(4) 0.6631(4) 0.8201(7) 0.0268(14) Uani 1 1 d .
C19 C 0.4278(4) 0.6521(4) 0.8115(8) 0.042(2) Uani 1 1 d .
H19 H 0.3992 0.6865 0.7563 0.051 Uiso 1 1 calc R
C20 C 0.3955(4) 0.5921(5) 0.8818(10) 0.046(2) Uani 1 1 d .
H20 H 0.3448 0.5854 0.8737 0.055 Uiso 1 1 calc R
C21 C 0.4354(4) 0.5413(4) 0.9645(9) 0.044(2) Uani 1 1 d .
H21 H 0.4123 0.5010 1.0158 0.053 Uiso 1 1 calc R
C22 C 0.5094(4) 0.5504(4) 0.9706(8) 0.0369(18) Uani 1 1 d .
H22 H 0.5375 0.5149 1.0244 0.044 Uiso 1 1 calc R
C23 C 0.5432(4) 0.6098(4) 0.9003(9) 0.0343(17) Uani 1 1 d .
H23 H 0.5942 0.6149 0.9059 0.041 Uiso 1 1 calc R
C24 C 0.5566(3) 0.7264(4) 0.5474(7) 0.0244(14) Uani 1 1 d .
C25 C 0.5300(4) 0.6612(4) 0.4779(8) 0.0368(17) Uani 1 1 d .
H25 H 0.5060 0.6227 0.5322 0.044 Uiso 1 1 calc R
C26 C 0.5389(4) 0.6531(5) 0.3288(8) 0.0451(19) Uani 1 1 d .
H26 H 0.5201 0.6093 0.2809 0.054 Uiso 1 1 calc R
C27 C 0.5746(4) 0.7081(4) 0.2505(13) 0.0450(19) Uani 1 1 d .
H27 H 0.5808 0.7019 0.1487 0.054 Uiso 1 1 calc R
C28 C 0.6016(4) 0.7720(4) 0.3180(8) 0.0402(18) Uani 1 1 d .
H28 H 0.6265 0.8097 0.2631 0.048 Uiso 1 1 calc R
C29 C 0.5927(4) 0.7813(4) 0.4650(8) 0.0328(16) Uani 1 1 d .
H29 H 0.6113 0.8256 0.5112 0.039 Uiso 1 1 calc R
C30 C 0.7735(5) 0.9351(5) 0.4648(10) 0.058(3) Uani 1 1 d .
H30 H 0.7310 0.9342 0.3981 0.070 Uiso 1 1 calc R
Cl1 Cl 0.78382(16) 1.02929(16) 0.5284(3) 0.0794(8) Uani 1 1 d .
Cl2 Cl 0.85114(18) 0.9085(2) 0.3617(5) 0.1138(14) Uani 1 1 d .
Cl3 Cl 0.7586(2) 0.8693(2) 0.5984(4) 0.1399(19) Uani 1 1 d .

loop_
_atom_site_aniso_label
_atom_site_aniso_U_11
_atom_site_aniso_U_22
_atom_site_aniso_U_33
_atom_site_aniso_U_23
_atom_site_aniso_U_13
_atom_site_aniso_U_12
Pt1 0.02266(10) 0.02000(9) 0.02795(10) -0.0020(2) -0.0013(2) 0.00169(9)
P1 0.0225(8) 0.0206(7) 0.0340(15) -0.0022(7) -0.0027(7) 0.0002(6)
N1 0.022(3) 0.022(3) 0.028(3) -0.006(2) -0.002(2) -0.001(2)
N2 0.027(3) 0.026(2) 0.036(5) -0.008(2) 0.003(2) 0.001(2)
O2 0.032(3) 0.036(3) 0.042(3) -0.011(2) -0.013(2) 0.010(2)
C1 0.021(3) 0.024(3) 0.029(3) -0.002(2) 0.004(2) 0.001(3)
C2 0.025(3) 0.028(3) 0.032(3) -0.003(5) -0.002(4) 0.000(2)
C3 0.025(4) 0.034(4) 0.039(4) 0.000(3) -0.001(3) 0.003(3)
C4 0.019(4) 0.038(4) 0.037(4) 0.006(3) -0.007(3) 0.002(3)
C5 0.029(4) 0.029(3) 0.029(3) -0.003(3) -0.003(3) -0.008(3)
C6 0.025(3) 0.025(3) 0.023(3) 0.005(3) 0.000(3) -0.006(3)
C7 0.028(4) 0.025(3) 0.025(3) -0.002(3) -0.006(3) -0.003(3)
C8 0.028(4) 0.029(3) 0.036(4) -0.011(3) -0.002(3) 0.005(3)
C9 0.042(5) 0.045(5) 0.035(4) 0.005(3) 0.007(3) 0.009(4)
C10 0.038(4) 0.024(3) 0.039(4) -0.008(3) 0.007(3) 0.000(3)
C11 0.023(3) 0.028(3) 0.036(4) 0.006(3) 0.010(3) 0.000(3)
O1 0.034(2) 0.023(2) 0.040(4) 0.004(2) 0.002(2) 0.0075(17)
C12 0.025(3) 0.027(3) 0.032(4) 0.008(3) 0.001(3) -0.002(3)
C13 0.022(3) 0.029(4) 0.033(4) 0.001(3) 0.001(3) 0.001(3)
C14 0.030(4) 0.036(4) 0.037(4) 0.001(3) -0.005(3) 0.005(3)
C15 0.034(4) 0.042(4) 0.040(4) 0.004(4) -0.007(3) -0.001(4)
C16 0.032(4) 0.047(5) 0.041(4) 0.002(4) -0.011(3) 0.014(4)
C17 0.039(4) 0.036(4) 0.034(4) 0.010(3) 0.003(3) 0.005(3)
C18 0.023(3) 0.028(4) 0.029(3) -0.003(3) -0.001(3) 0.001(3)
C19 0.031(4) 0.027(3) 0.068(6) 0.010(3) -0.007(3) 0.005(3)
C20 0.021(4) 0.043(5) 0.074(6) 0.001(4) 0.005(4) -0.004(3)
C21 0.039(5) 0.029(4) 0.065(6) 0.007(4) 0.006(4) -0.003(3)
C22 0.037(4) 0.025(3) 0.048(5) 0.009(3) -0.005(3) -0.003(3)
C23 0.031(4) 0.025(4) 0.048(4) -0.001(3) -0.007(3) -0.001(3)
C24 0.024(3) 0.027(3) 0.023(3) -0.001(3) -0.001(3) 0.006(3)
C25 0.046(4) 0.030(4) 0.034(4) -0.006(3) -0.001(3) -0.012(3)
C26 0.059(5) 0.043(4) 0.033(4) -0.011(4) -0.003(4) -0.011(4)
C27 0.054(4) 0.050(4) 0.031(5) -0.002(5) 0.003(5) 0.004(3)
C28 0.049(5) 0.039(4) 0.033(4) 0.004(3) 0.004(3) -0.003(4)
C29 0.038(4) 0.026(3) 0.035(4) -0.006(3) -0.005(3) -0.007(3)
C30 0.062(6) 0.052(6) 0.061(6) 0.022(5) -0.019(5) -0.016(5)
Cl1 0.0687(18) 0.0749(18) 0.094(2) -0.0133(16) 0.0187(16) -0.0130(15)
Cl2 0.0661(19) 0.085(2) 0.190(4) -0.028(2) 0.006(2) 0.0095(17)
Cl3 0.125(3) 0.161(4) 0.133(3) 0.103(3) -0.071(3) -0.090(3)

loop_
_atom_type_symbol
_atom_type_description
_atom_type_scat_dispersion_real
_atom_type_scat_dispersion_imag
_atom_type_scat_source
C C 0.0033 0.0016 'International Tables Vol C Tables 4.2.6.8 and 6.1.1.4'
H H 0.0000 0.0000 'International Tables Vol C Tables 4.2.6.8 and 6.1.1.4'
N N 0.0061 0.0033 'International Tables Vol C Tables 4.2.6.8 and 6.1.1.4'
O O 0.0106 0.0060 'International Tables Vol C Tables 4.2.6.8 and 6.1.1.4'
P P 0.1023 0.0942 'International Tables Vol C Tables 4.2.6.8 and 6.1.1.4'
Pt Pt -1.7033 8.3905 'International Tables Vol C Tables 4.2.6.8 and 6.1.1.4'
Cl Cl 0.1484 0.1585 'International Tables Vol C Tables 4.2.6.8 and 6.1.1.4'

loop_
_geom_angle_atom_site_label_1
_geom_angle_atom_site_label_2
_geom_angle_atom_site_label_3
_geom_angle
N1 Pt1 O2 176.9(2)
N1 Pt1 N2 83.4(2)
O2 Pt1 N2 93.6(2)
N1 Pt1 P1 93.75(16)
O2 Pt1 P1 89.19(14)
N2 Pt1 P1 177.18(16)
C18 P1 C1 105.8(3)
C18 P1 C24 107.8(3)
C1 P1 C24 105.5(3)
C18 P1 Pt1 113.1(2)
C1 P1 Pt1 112.3(2)
C24 P1 Pt1 111.9(2)
C7 N1 C8 118.1(5)
C7 N1 Pt1 130.5(5)
C8 N1 Pt1 111.4(4)
C11 N2 C10 118.0(5)
C11 N2 Pt1 128.8(4)
C10 N2 Pt1 112.5(4)
C13 O2 Pt1 124.3(4)
C2 C1 C6 119.7(6)
C2 C1 P1 119.6(5)
C6 C1 P1 120.6(5)
C1 C2 C3 120.2(8)
C4 C3 C2 119.9(7)
C3 C4 C5 120.8(6)
C4 C5 C6 120.8(6)
C5 C6 C1 118.5(6)
C5 C6 C7 114.4(6)
C1 C6 C7 127.1(6)
N1 C7 C6 129.8(6)
N1 C8 C9 108.6(6)
N1 C8 C10 107.5(5)
C9 C8 C10 112.6(6)
N2 C10 C8 108.9(5)
O1 C11 N2 121.5(6)
O1 C11 C12 119.1(6)
N2 C11 C12 119.3(6)
C17 C12 C13 117.3(6)
C17 C12 C11 116.4(6)
C13 C12 C11 126.2(6)
O2 C13 C14 114.3(6)
O2 C13 C12 126.8(6)
C14 C13 C12 118.8(6)
C15 C14 C13 122.3(7)
C14 C15 C16 119.5(7)
C17 C16 C15 119.9(7)
C16 C17 C12 122.1(7)
C19 C18 C23 117.9(6)
C19 C18 P1 118.3(5)
C23 C18 P1 123.7(5)
C20 C19 C18 120.7(7)
C19 C20 C21 121.2(7)
C22 C21 C20 118.5(7)
C23 C22 C21 121.3(7)
C22 C23 C18 120.3(7)
C25 C24 C29 118.8(6)
C25 C24 P1 123.4(5)
C29 C24 P1 117.6(5)
C26 C25 C24 119.6(7)
C27 C26 C25 120.3(8)
C26 C27 C28 120.5(10)
C29 C28 C27 119.9(8)
C28 C29 C24 120.8(6)
Cl3 C30 Cl1 114.2(6)
Cl3 C30 Cl2 109.8(6)
Cl1 C30 Cl2 109.5(5)

loop_
_geom_bond_atom_site_label_1
_geom_bond_atom_site_label_2
_geom_bond_distance
Pt1 N1 1.973(5)
Pt1 O2 1.974(5)
Pt1 N2 2.006(5)
Pt1 P1 2.2187(16)
P1 C18 1.806(7)
P1 C1 1.810(7)
P1 C24 1.810(7)
N1 C7 1.287(8)
N1 C8 1.494(8)
N2 C11 1.336(8)
N2 C10 1.475(8)
O2 C13 1.341(8)
C1 C2 1.397(8)
C1 C6 1.414(9)
C2 C3 1.409(10)
C3 C4 1.372(10)
C4 C5 1.380(10)
C5 C6 1.413(9)
C6 C7 1.460(9)
C8 C9 1.513(10)
C8 C10 1.513(10)
C11 O1 1.262(7)
C11 C12 1.492(9)
C12 C17 1.413(10)
C12 C13 1.422(9)
C13 C14 1.409(10)
C14 C15 1.364(10)
C15 C16 1.390(11)
C16 C17 1.383(11)
C18 C19 1.401(10)
C18 C23 1.406(10)
C19 C20 1.370(11)
C20 C21 1.384(11)
C21 C22 1.382(10)
C22 C23 1.375(10)
C24 C25 1.397(9)
C24 C29 1.394(9)
C25 C26 1.390(10)
C26 C27 1.372(11)
C27 C28 1.374(11)
C28 C29 1.373(10)
C30 Cl3 1.708(9)
C30 Cl1 1.759(10)
C30 Cl2 1.784(11)

loop_
_geom_torsion_atom_site_label_1
_geom_torsion_atom_site_label_2
_geom_torsion_atom_site_label_3
_geom_torsion_atom_site_label_4
_geom_torsion
N1 Pt1 P1 C18 95.3(3)
O2 Pt1 P1 C18 -85.7(3)
N1 Pt1 P1 C1 -24.2(3)
O2 Pt1 P1 C1 154.7(3)
N1 Pt1 P1 C24 -142.7(3)
O2 Pt1 P1 C24 36.3(3)
N2 Pt1 N1 C7 -159.9(6)
P1 Pt1 N1 C7 19.8(6)
N2 Pt1 N1 C8 19.2(4)
P1 Pt1 N1 C8 -161.1(4)
N1 Pt1 N2 C11 175.6(6)
O2 Pt1 N2 C11 -3.4(6)
N1 Pt1 N2 C10 5.4(4)
O2 Pt1 N2 C10 -173.6(4)
N2 Pt1 O2 C13 -4.4(5)
P1 Pt1 O2 C13 175.9(5)
C18 P1 C1 C2 75.6(6)
C24 P1 C1 C2 -38.5(7)
Pt1 P1 C1 C2 -160.7(5)
C18 P1 C1 C6 -101.9(6)
C24 P1 C1 C6 144.0(5)
Pt1 P1 C1 C6 21.9(6)
C6 C1 C2 C3 3.3(11)
P1 C1 C2 C3 -174.1(6)
C1 C2 C3 C4 -1.0(12)
C2 C3 C4 C5 -1.6(11)
C3 C4 C5 C6 1.8(11)
C4 C5 C6 C1 0.5(10)
C4 C5 C6 C7 179.5(6)
C2 C1 C6 C5 -3.0(10)
P1 C1 C6 C5 174.4(5)
C2 C1 C6 C7 178.1(7)
P1 C1 C6 C7 -4.4(9)
C8 N1 C7 C6 175.8(6)
Pt1 N1 C7 C6 -5.2(11)
C5 C6 C7 N1 173.7(7)
C1 C6 C7 N1 -7.4(12)
C7 N1 C8 C9 -97.8(7)
Pt1 N1 C8 C9 83.0(6)
C7 N1 C8 C10 140.1(6)
Pt1 N1 C8 C10 -39.1(6)
C11 N2 C10 C8 160.4(6)
Pt1 N2 C10 C8 -28.2(7)
N1 C8 C10 N2 42.8(7)
C9 C8 C10 N2 -76.7(7)
C10 N2 C11 O1 0.9(9)
Pt1 N2 C11 O1 -168.8(5)
C10 N2 C11 C12 179.8(6)
Pt1 N2 C11 C12 10.0(8)
O1 C11 C12 C17 -10.3(9)
N2 C11 C12 C17 170.8(6)
O1 C11 C12 C13 168.7(6)
N2 C11 C12 C13 -10.1(10)
Pt1 O2 C13 C14 -174.5(5)
Pt1 O2 C13 C12 5.3(9)
C17 C12 C13 O2 -178.8(6)
C11 C12 C13 O2 2.2(11)
C17 C12 C13 C14 1.1(9)
C11 C12 C13 C14 -178.0(6)
O2 C13 C14 C15 178.4(7)
C12 C13 C14 C15 -1.5(11)
C13 C14 C15 C16 0.9(12)
C14 C15 C16 C17 0.1(12)
C15 C16 C17 C12 -0.5(12)
C13 C12 C17 C16 -0.1(10)
C11 C12 C17 C16 179.0(7)
C1 P1 C18 C19 162.0(5)
C24 P1 C18 C19 -85.5(6)
Pt1 P1 C18 C19 38.8(6)
C1 P1 C18 C23 -14.2(7)
C24 P1 C18 C23 98.3(6)
Pt1 P1 C18 C23 -137.5(5)
C23 C18 C19 C20 1.4(11)
P1 C18 C19 C20 -175.1(6)
C18 C19 C20 C21 0.7(13)
C19 C20 C21 C22 -2.4(13)
C20 C21 C22 C23 2.0(12)
C21 C22 C23 C18 0.1(12)
C19 C18 C23 C22 -1.7(11)
P1 C18 C23 C22 174.5(6)
C18 P1 C24 C25 11.4(7)
C1 P1 C24 C25 124.0(6)
Pt1 P1 C24 C25 -113.6(6)
C18 P1 C24 C29 -173.7(5)
C1 P1 C24 C29 -61.1(6)
Pt1 P1 C24 C29 61.3(6)
C29 C24 C25 C26 -1.1(11)
P1 C24 C25 C26 173.8(6)
C24 C25 C26 C27 1.1(12)
C25 C26 C27 C28 -0.5(12)
C26 C27 C28 C29 -0.2(12)
C27 C28 C29 C24 0.2(12)
C25 C24 C29 C28 0.4(11)
P1 C24 C29 C28 -174.7(6)
